data_7104509
loop_
_publ_author_name
'Shi, Baolu'
'Blake, Alexander J'
'Campbell, Ian B'
'Judkins, Brian D'
'Moody, Christopher J'

_publ_section_title
;
 The rhodium carbene route to oxazoles: a remarkable catalyst effect.
;
_journal_issue 22
_journal_name_full 'Chemical communications (Cambridge, England)'
_journal_page_first 3291
_journal_page_last 3293
_journal_paper_doi 10.1039/b903878g
_journal_volume 34
_journal_year 2009
_chemical_formula_moiety 'C17 H15 N O3 S'
_chemical_formula_sum 'C17 H15 N O3 S'
_chemical_formula_weight 313.36
_chemical_name_systematic
;
?
;
_space_group_IT_number 2
_symmetry_cell_setting triclinic
_symmetry_space_group_name_Hall '-P 1'
_symmetry_space_group_name_H-M 'P -1'
_atom_sites_solution_hydrogens geom
_atom_sites_solution_primary direct
_atom_sites_solution_secondary difmap
_audit_creation_method 'enCIFer editing of SHELXL97 CIF output'
_cell_angle_alpha 66.986(2)
_cell_angle_beta 70.896(2)
_cell_angle_gamma 78.509(2)
_cell_formula_units_Z 2
_cell_length_a 8.1096(9)
_cell_length_b 10.0737(12)
_cell_length_c 10.7607(13)
_cell_measurement_reflns_used 3293
_cell_measurement_temperature 150(2)
_cell_measurement_theta_max 27.5
_cell_measurement_theta_min 2.2
_cell_volume 762.0(3)
_computing_cell_refinement 'Bruker SAINT version 6.36A (Bruker, 2000)'
_computing_data_collection 'Bruker SMART version 5.625 (Bruker, 2001)'
_computing_data_reduction 'Bruker SAINT; Bruker SHELXTL (Bruker, 2001)'
_computing_molecular_graphics 'PLATON (Spek, 2003)'
_computing_publication_material 'enCIFer (Allen et al., 2004); PLATON (Spek, 2003)'
_computing_structure_refinement 'SHELXL97 (Sheldrick, 1997)'
_computing_structure_solution 'SHELXS97 (Sheldrick, 1990)'
_diffrn_ambient_temperature 150(2)
_diffrn_measured_fraction_theta_full 0.980
_diffrn_measured_fraction_theta_max 0.980
_diffrn_measurement_device_type 'Bruker SMART APEX CCD area detector'
_diffrn_measurement_method omega
_diffrn_radiation_monochromator graphite
_diffrn_radiation_source 'sealed tube'
_diffrn_radiation_type MoK\a
_diffrn_radiation_wavelength 0.71073
_diffrn_reflns_av_R_equivalents 0.023
_diffrn_reflns_av_sigmaI/netI 0.027
_diffrn_reflns_limit_h_max 10
_diffrn_reflns_limit_h_min -10
_diffrn_reflns_limit_k_max 13
_diffrn_reflns_limit_k_min -13
_diffrn_reflns_limit_l_max 13
_diffrn_reflns_limit_l_min -13
_diffrn_reflns_number 6735
_diffrn_reflns_theta_full 27.49
_diffrn_reflns_theta_max 27.49
_diffrn_reflns_theta_min 2.14
_diffrn_standards_decay_% 0
_diffrn_standards_number 0
_exptl_absorpt_coefficient_mu 0.224
_exptl_absorpt_correction_type none
_exptl_crystal_colour colourless
_exptl_crystal_density_diffrn 1.366
_exptl_crystal_density_method 'not measured'
_exptl_crystal_description tablet
_exptl_crystal_F_000 328
_exptl_crystal_size_max 0.37
_exptl_crystal_size_mid 0.29
_exptl_crystal_size_min 0.15
_refine_diff_density_max 0.42
_refine_diff_density_min -0.27
_refine_diff_density_rms 0.05
_refine_ls_extinction_method none
_refine_ls_goodness_of_fit_ref 1.07
_refine_ls_hydrogen_treatment constr
_refine_ls_matrix_type full
_refine_ls_number_parameters 200
_refine_ls_number_reflns 3425
_refine_ls_number_restraints 0
_refine_ls_restrained_S_all 1.07
_refine_ls_R_factor_all 0.0396
_refine_ls_R_factor_gt 0.0358
_refine_ls_shift/su_max 0.001
_refine_ls_shift/su_mean 0.000
_refine_ls_structure_factor_coef Fsqd
_refine_ls_weighting_details 'calc w=1/[\s^2^(Fo^2^)+(0.057P)^2^+0.143P] where P=(Fo^2^+2Fc^2^)/3'
_refine_ls_weighting_scheme calc
_refine_ls_wR_factor_gt 0.098
_refine_ls_wR_factor_ref 0.101
_reflns_number_gt 3067
_reflns_number_total 3425
_reflns_threshold_expression I>2\s(I)
_cod_data_source_file b903878g.txt
_cod_data_source_block oxsoph
_cod_database_code 7104509

loop_
_symmetry_equiv_pos_as_xyz
'x, y, z'
'-x, -y, -z'

loop_
_atom_site_label
_atom_site_type_symbol
_atom_site_fract_x
_atom_site_fract_y
_atom_site_fract_z
_atom_site_U_iso_or_equiv
_atom_site_adp_type
_atom_site_occupancy
_atom_site_symmetry_multiplicity
_atom_site_calc_flag
_atom_site_refinement_flags
_atom_site_disorder_assembly
_atom_site_disorder_group
N1 N 0.29732(15) 0.01677(12) 0.92086(12) 0.0302(3) Uani 1 1 d . . .
C2 C 0.18108(18) 0.05844(14) 1.01680(14) 0.0274(3) Uani 1 1 d . . .
O3 O 0.11717(12) 0.19904(9) 0.96934(9) 0.0267(2) Uani 1 1 d . . .
C4 C 0.20599(17) 0.24691(14) 0.82827(13) 0.0251(3) Uani 1 1 d . . .
C5 C 0.31684(18) 0.13681(14) 0.79777(14) 0.0283(3) Uani 1 1 d . . .
C6 C 0.11301(18) -0.02674(14) 1.16537(14) 0.0282(3) Uani 1 1 d . . .
C7 C 0.1767(2) -0.17156(15) 1.21593(16) 0.0345(3) Uani 1 1 d . . .
H7 H 0.2627 -0.2132 1.1541 0.041 Uiso 1 1 calc R . .
C8 C 0.1144(2) -0.25397(16) 1.35599(17) 0.0395(4) Uani 1 1 d . . .
H8 H 0.1573 -0.3525 1.3902 0.047 Uiso 1 1 calc R . .
C9 C -0.0099(2) -0.19402(18) 1.44648(16) 0.0410(4) Uani 1 1 d . . .
H9 H -0.0516 -0.2510 1.5429 0.049 Uiso 1 1 calc R . .
C10 C -0.0741(2) -0.05048(18) 1.39664(16) 0.0407(4) Uani 1 1 d . . .
H10 H -0.1599 -0.0094 1.4590 0.049 Uiso 1 1 calc R . .
C11 C -0.0133(2) 0.03285(16) 1.25647(16) 0.0352(3) Uani 1 1 d . . .
H11 H -0.0580 0.1309 1.2224 0.042 Uiso 1 1 calc R . .
S12 S 0.16636(4) 0.42917(3) 0.73219(3) 0.02518(11) Uani 1 1 d . . .
O13 O 0.23457(13) 0.44178(11) 0.58748(10) 0.0329(2) Uani 1 1 d . . .
O14 O -0.01348(12) 0.47331(10) 0.78637(11) 0.0321(2) Uani 1 1 d . . .
C15 C 0.29755(17) 0.51939(13) 0.77016(13) 0.0248(3) Uani 1 1 d . . .
C16 C 0.22361(18) 0.59065(15) 0.86471(15) 0.0307(3) Uani 1 1 d . . .
H16 H 0.1012 0.5926 0.9088 0.037 Uiso 1 1 calc R . .
C17 C 0.3306(2) 0.65924(16) 0.89440(17) 0.0347(3) Uani 1 1 d . . .
H17 H 0.2803 0.7095 0.9584 0.042 Uiso 1 1 calc R . .
C18 C 0.51026(19) 0.65561(14) 0.83199(16) 0.0312(3) Uani 1 1 d . . .
C19 C 0.58112(19) 0.58276(17) 0.73729(17) 0.0364(3) Uani 1 1 d . . .
H19 H 0.7037 0.5797 0.6938 0.044 Uiso 1 1 calc R . .
C20 C 0.47633(18) 0.51491(16) 0.70554(15) 0.0329(3) Uani 1 1 d . . .
H20 H 0.5259 0.4659 0.6405 0.039 Uiso 1 1 calc R . .
C21 C 0.6261(2) 0.72827(17) 0.8665(2) 0.0425(4) Uani 1 1 d . . .
H21A H 0.5591 0.8106 0.8921 0.064 Uiso 0.50 1 calc PR . .
H21B H 0.7261 0.7625 0.7845 0.064 Uiso 0.50 1 calc PR . .
H21C H 0.6685 0.6589 0.9456 0.064 Uiso 0.50 1 calc PR . .
H21D H 0.7434 0.6774 0.8560 0.064 Uiso 0.50 1 calc PR . .
H21E H 0.5764 0.7256 0.9636 0.064 Uiso 0.50 1 calc PR . .
H21F H 0.6339 0.8291 0.8025 0.064 Uiso 0.50 1 calc PR . .
C22 C 0.4448(2) 0.13020(17) 0.66403(16) 0.0378(3) Uani 1 1 d . . .
H22A H 0.4259 0.2180 0.5860 0.057 Uiso 1 1 calc R . .
H22B H 0.4284 0.0453 0.6476 0.057 Uiso 1 1 calc R . .
H22C H 0.5642 0.1230 0.6706 0.057 Uiso 1 1 calc R . .

loop_
_atom_site_aniso_label
_atom_site_aniso_U_11
_atom_site_aniso_U_22
_atom_site_aniso_U_33
_atom_site_aniso_U_23
_atom_site_aniso_U_13
_atom_site_aniso_U_12
N1 0.0335(6) 0.0241(6) 0.0324(6) -0.0077(5) -0.0119(5) -0.0007(5)
C2 0.0313(7) 0.0215(6) 0.0313(7) -0.0062(5) -0.0142(6) -0.0029(5)
O3 0.0297(5) 0.0215(5) 0.0258(5) -0.0046(4) -0.0080(4) -0.0023(4)
C4 0.0259(6) 0.0238(6) 0.0234(6) -0.0048(5) -0.0069(5) -0.0043(5)
C5 0.0290(7) 0.0263(6) 0.0308(7) -0.0093(5) -0.0107(5) -0.0022(5)
C6 0.0324(7) 0.0242(6) 0.0295(7) -0.0049(5) -0.0139(6) -0.0061(5)
C7 0.0424(8) 0.0272(7) 0.0350(8) -0.0067(6) -0.0169(6) -0.0036(6)
C8 0.0511(9) 0.0266(7) 0.0389(8) 0.0012(6) -0.0229(7) -0.0076(6)
C9 0.0487(9) 0.0411(9) 0.0296(7) 0.0005(6) -0.0139(7) -0.0176(7)
C10 0.0435(9) 0.0443(9) 0.0324(8) -0.0116(7) -0.0068(7) -0.0098(7)
C11 0.0408(8) 0.0284(7) 0.0340(7) -0.0068(6) -0.0116(6) -0.0045(6)
S12 0.02439(18) 0.02230(17) 0.02539(18) -0.00408(13) -0.00805(13) -0.00137(12)
O13 0.0378(6) 0.0329(5) 0.0251(5) -0.0054(4) -0.0101(4) -0.0040(4)
O14 0.0243(5) 0.0292(5) 0.0398(6) -0.0092(4) -0.0107(4) 0.0011(4)
C15 0.0246(6) 0.0193(6) 0.0257(6) -0.0030(5) -0.0069(5) -0.0019(5)
C16 0.0248(7) 0.0276(7) 0.0364(7) -0.0119(6) -0.0036(5) -0.0016(5)
C17 0.0342(8) 0.0303(7) 0.0420(8) -0.0179(6) -0.0089(6) 0.0002(6)
C18 0.0321(7) 0.0229(6) 0.0385(8) -0.0072(6) -0.0149(6) -0.0006(5)
C19 0.0227(7) 0.0406(8) 0.0455(9) -0.0169(7) -0.0062(6) -0.0033(6)
C20 0.0269(7) 0.0370(8) 0.0346(7) -0.0165(6) -0.0038(6) -0.0022(6)
C21 0.0378(8) 0.0345(8) 0.0640(11) -0.0206(8) -0.0229(8) 0.0000(6)
C22 0.0365(8) 0.0384(8) 0.0363(8) -0.0168(7) -0.0058(6) 0.0020(6)

loop_
_atom_type_symbol
_atom_type_description
_atom_type_scat_dispersion_real
_atom_type_scat_dispersion_imag
_atom_type_scat_source
C C 0.0033 0.0016 'International Tables Vol C Tables 4.2.6.8 and 6.1.1.4'
H H 0.0000 0.0000 'International Tables Vol C Tables 4.2.6.8 and 6.1.1.4'
N N 0.0061 0.0033 'International Tables Vol C Tables 4.2.6.8 and 6.1.1.4'
O O 0.0106 0.0060 'International Tables Vol C Tables 4.2.6.8 and 6.1.1.4'
S S 0.1246 0.1234 'International Tables Vol C Tables 4.2.6.8 and 6.1.1.4'

loop_
_geom_angle_atom_site_label_1
_geom_angle_atom_site_label_2
_geom_angle_atom_site_label_3
_geom_angle
_geom_angle_site_symmetry_1
_geom_angle_site_symmetry_3
_geom_angle_publ_flag
C2 N1 C5 105.82(11) . . ?
N1 C2 O3 114.03(12) . . ?
N1 C2 C6 127.90(12) . . ?
O3 C2 C6 118.07(12) . . ?
C2 O3 C4 103.51(10) . . ?
C5 C4 O3 109.02(11) . . ?
C5 C4 S12 133.99(11) . . ?
O3 C4 S12 116.84(9) . . ?
C4 C5 N1 107.62(12) . . ?
C4 C5 C22 131.33(13) . . ?
N1 C5 C22 121.04(12) . . ?
C11 C6 C7 119.65(13) . . ?
C11 C6 C2 121.48(13) . . ?
C7 C6 C2 118.87(13) . . ?
C8 C7 C6 119.82(15) . . ?
C8 C7 H7 120.1 . . ?
C6 C7 H7 120.1 . . ?
C9 C8 C7 120.37(15) . . ?
C9 C8 H8 119.8 . . ?
C7 C8 H8 119.8 . . ?
C8 C9 C10 120.00(14) . . ?
C8 C9 H9 120.0 . . ?
C10 C9 H9 120.0 . . ?
C11 C10 C9 120.14(15) . . ?
C11 C10 H10 119.9 . . ?
C9 C10 H10 119.9 . . ?
C10 C11 C6 120.01(14) . . ?
C10 C11 H11 120.0 . . ?
C6 C11 H11 120.0 . . ?
O14 S12 O13 120.38(6) . . ?
O14 S12 C4 108.47(6) . . ?
O13 S12 C4 105.47(6) . . ?
O14 S12 C15 108.37(6) . . ?
O13 S12 C15 108.67(6) . . ?
C4 S12 C15 104.34(6) . . ?
C16 C15 C20 121.09(13) . . ?
C16 C15 S12 120.28(10) . . ?
C20 C15 S12 118.62(10) . . ?
C15 C16 C17 119.11(13) . . ?
C15 C16 H16 120.4 . . ?
C17 C16 H16 120.4 . . ?
C16 C17 C18 121.03(13) . . ?
C16 C17 H17 119.5 . . ?
C18 C17 H17 119.5 . . ?
C17 C18 C19 118.58(13) . . ?
C17 C18 C21 120.74(14) . . ?
C19 C18 C21 120.68(13) . . ?
C20 C19 C18 121.18(13) . . ?
C20 C19 H19 119.4 . . ?
C18 C19 H19 119.4 . . ?
C19 C20 C15 119.01(13) . . ?
C19 C20 H20 120.5 . . ?
C15 C20 H20 120.5 . . ?
C18 C21 H21A 109.5 . . ?
C18 C21 H21B 109.5 . . ?
H21A C21 H21B 109.5 . . ?
C18 C21 H21C 109.5 . . ?
H21A C21 H21C 109.5 . . ?
H21B C21 H21C 109.5 . . ?
C18 C21 H21D 109.5 . . ?
H21A C21 H21D 141.1 . . ?
H21B C21 H21D 56.3 . . ?
H21C C21 H21D 56.3 . . ?
C18 C21 H21E 109.5 . . ?
H21A C21 H21E 56.3 . . ?
H21B C21 H21E 141.1 . . ?
H21C C21 H21E 56.3 . . ?
H21D C21 H21E 109.5 . . ?
C18 C21 H21F 109.5 . . ?
H21A C21 H21F 56.3 . . ?
H21B C21 H21F 56.3 . . ?
H21C C21 H21F 141.1 . . ?
H21D C21 H21F 109.5 . . ?
H21E C21 H21F 109.5 . . ?
C5 C22 H22A 109.5 . . ?
C5 C22 H22B 109.5 . . ?
H22A C22 H22B 109.5 . . ?
C5 C22 H22C 109.5 . . ?
H22A C22 H22C 109.5 . . ?
H22B C22 H22C 109.5 . . ?

loop_
_geom_bond_atom_site_label_1
_geom_bond_atom_site_label_2
_geom_bond_distance
_geom_bond_site_symmetry_2
_geom_bond_publ_flag
N1 C2 1.2942(18) . ?
N1 C5 1.3887(17) . ?
C2 O3 1.3604(15) . ?
C2 C6 1.4613(19) . ?
O3 C4 1.3806(15) . ?
C4 C5 1.3565(18) . ?
C4 S12 1.7439(13) . ?
C5 C22 1.4907(19) . ?
C6 C11 1.389(2) . ?
C6 C7 1.3980(19) . ?
C7 C8 1.381(2) . ?
C7 H7 0.9500 . ?
C8 C9 1.380(2) . ?
C8 H8 0.9500 . ?
C9 C10 1.388(2) . ?
C9 H9 0.9500 . ?
C10 C11 1.382(2) . ?
C10 H10 0.9500 . ?
C11 H11 0.9500 . ?
S12 O14 1.4326(10) . ?
S12 O13 1.4341(10) . ?
S12 C15 1.7563(14) . ?
C15 C16 1.3822(19) . ?
C15 C20 1.3879(19) . ?
C16 C17 1.388(2) . ?
C16 H16 0.9500 . ?
C17 C18 1.390(2) . ?
C17 H17 0.9500 . ?
C18 C19 1.393(2) . ?
C18 C21 1.508(2) . ?
C19 C20 1.382(2) . ?
C19 H19 0.9500 . ?
C20 H20 0.9500 . ?
C21 H21A 0.9800 . ?
C21 H21B 0.9800 . ?
C21 H21C 0.9800 . ?
C21 H21D 0.9800 . ?
C21 H21E 0.9800 . ?
C21 H21F 0.9800 . ?
C22 H22A 0.9800 . ?
C22 H22B 0.9800 . ?
C22 H22C 0.9800 . ?

loop_
_geom_torsion_atom_site_label_1
_geom_torsion_atom_site_label_2
_geom_torsion_atom_site_label_3
_geom_torsion_atom_site_label_4
_geom_torsion
_geom_torsion_site_symmetry_1
_geom_torsion_site_symmetry_2
_geom_torsion_site_symmetry_3
_geom_torsion_site_symmetry_4
_geom_torsion_publ_flag
C5 N1 C2 O3 0.33(15) . . . . ?
C5 N1 C2 C6 -179.97(13) . . . . ?
N1 C2 O3 C4 -0.03(15) . . . . ?
C6 C2 O3 C4 -179.76(11) . . . . ?
C2 O3 C4 C5 -0.30(14) . . . . ?
C2 O3 C4 S12 -176.59(9) . . . . ?
O3 C4 C5 N1 0.50(15) . . . . ?
S12 C4 C5 N1 175.90(11) . . . . ?
O3 C4 C5 C22 -178.44(13) . . . . ?
S12 C4 C5 C22 -3.0(2) . . . . ?
C2 N1 C5 C4 -0.51(15) . . . . ?
C2 N1 C5 C22 178.57(13) . . . . ?
N1 C2 C6 C11 -179.65(14) . . . . ?
O3 C2 C6 C11 0.04(19) . . . . ?
N1 C2 C6 C7 0.1(2) . . . . ?
O3 C2 C6 C7 179.79(12) . . . . ?
C11 C6 C7 C8 -0.3(2) . . . . ?
C2 C6 C7 C8 179.93(13) . . . . ?
C6 C7 C8 C9 -0.3(2) . . . . ?
C7 C8 C9 C10 0.6(2) . . . . ?
C8 C9 C10 C11 -0.2(2) . . . . ?
C9 C10 C11 C6 -0.4(2) . . . . ?
C7 C6 C11 C10 0.7(2) . . . . ?
C2 C6 C11 C10 -179.57(13) . . . . ?
C5 C4 S12 O14 149.94(14) . . . . ?
O3 C4 S12 O14 -34.94(11) . . . . ?
C5 C4 S12 O13 19.73(16) . . . . ?
O3 C4 S12 O13 -165.15(9) . . . . ?
C5 C4 S12 C15 -94.70(15) . . . . ?
O3 C4 S12 C15 80.42(10) . . . . ?
O14 S12 C15 C16 13.15(13) . . . . ?
O13 S12 C15 C16 145.58(11) . . . . ?
C4 S12 C15 C16 -102.27(12) . . . . ?
O14 S12 C15 C20 -168.12(11) . . . . ?
O13 S12 C15 C20 -35.69(12) . . . . ?
C4 S12 C15 C20 76.45(12) . . . . ?
C20 C15 C16 C17 0.4(2) . . . . ?
S12 C15 C16 C17 179.04(11) . . . . ?
C15 C16 C17 C18 -0.8(2) . . . . ?
C16 C17 C18 C19 0.7(2) . . . . ?
C16 C17 C18 C21 -178.98(14) . . . . ?
C17 C18 C19 C20 -0.1(2) . . . . ?
C21 C18 C19 C20 179.55(14) . . . . ?
C18 C19 C20 C15 -0.3(2) . . . . ?
C16 C15 C20 C19 0.2(2) . . . . ?
S12 C15 C20 C19 -178.51(11) . . . . ?
